data_7712593
loop_
_publ_author_name
'Gomes, Pedro T.'
'Fialho, Carina B.'
'Cruz, Tiago Carpinteiro'
'Rodrigues, Ana I.'
'Calhorda, Maria Jos\'e'
'Vieira Ferreira, Lu\'is Filipe Filipe'
'Pander, Piotr Henryk'
'Dias, Fernando B.'
'Morgado, Jorge'
'Ma\,canita, Ant\'onio L.'

_publ_section_title
;
 9-Borafluoren-9-yl and diphenylboron tetracoordinate complexes of F- and
 Cl-substituted 8-quinolinolato ligands: synthesis, molecular and
 electronic structures, fluorescence and application in OLED devices
;
_journal_name_full 'Dalton Transactions'
_journal_paper_doi 10.1039/D3DT00496A
_journal_year 2023
_chemical_formula_moiety 'C21 H13 B F N O'
_chemical_formula_sum 'C21 H13 B F N O'
_chemical_formula_weight 325.13
_space_group_crystal_system monoclinic
_space_group_IT_number 14
_space_group_name_Hall '-P 2ybc'
_space_group_name_H-M_alt 'P 1 21/c 1'
_atom_sites_solution_hydrogens geom
_audit_creation_method SHELXL-2018/3
_audit_update_record
;
2023-01-06 deposited with the CCDC.	2023-03-10 downloaded from the CCDC.
;
_cell_angle_alpha 90.000(2)
_cell_angle_beta 92.236(2)
_cell_angle_gamma 90.000(2)
_cell_formula_units_Z 8
_cell_length_a 11.2348(6)
_cell_length_b 14.9120(8)
_cell_length_c 18.6487(10)
_cell_measurement_reflns_used 9956
_cell_measurement_temperature 150
_cell_measurement_theta_max 28.20
_cell_measurement_theta_min 2.19
_cell_volume 3121.9(3)
_computing_cell_refinement 'Bruker SAINT'
_computing_data_collection 'Bruker APEX2'
_computing_data_reduction 'Bruker SAINT'
_computing_molecular_graphics enCIFer
_computing_publication_material ORTEP
_computing_structure_refinement 'SHELXL-2018/3 (Sheldrick, 2018)'
_computing_structure_solution 'SHELXL-2018/3 (Sheldrick, 2018)'
_diffrn_ambient_temperature 150
_diffrn_measured_fraction_theta_full 0.998
_diffrn_measured_fraction_theta_max 0.995
_diffrn_measurement_device_type 'Bruker APEX-II CCD'
_diffrn_measurement_method '\f and \w scans'
_diffrn_radiation_type MoK\a
_diffrn_radiation_wavelength 0.71073
_diffrn_reflns_av_R_equivalents 0.2476
_diffrn_reflns_av_unetI/netI 0.0769
_diffrn_reflns_Laue_measured_fraction_full 0.998
_diffrn_reflns_Laue_measured_fraction_max 0.995
_diffrn_reflns_limit_h_max 15
_diffrn_reflns_limit_h_min -15
_diffrn_reflns_limit_k_max 21
_diffrn_reflns_limit_k_min -21
_diffrn_reflns_limit_l_max 26
_diffrn_reflns_limit_l_min -26
_diffrn_reflns_number 187527
_diffrn_reflns_point_group_measured_fraction_full 0.998
_diffrn_reflns_point_group_measured_fraction_max 0.995
_diffrn_reflns_theta_full 25.242
_diffrn_reflns_theta_max 30.173
_diffrn_reflns_theta_min 2.186
_exptl_absorpt_coefficient_mu 0.092
_exptl_absorpt_correction_type none
_exptl_crystal_colour yellow
_exptl_crystal_density_diffrn 1.384
_exptl_crystal_description block
_exptl_crystal_F_000 1344
_exptl_crystal_size_max 0.100
_exptl_crystal_size_mid 0.080
_exptl_crystal_size_min 0.080
_refine_diff_density_max 1.084
_refine_diff_density_min -0.433
_refine_diff_density_rms 0.094
_refine_ls_extinction_method none
_refine_ls_goodness_of_fit_ref 1.149
_refine_ls_hydrogen_treatment constr
_refine_ls_matrix_type full
_refine_ls_number_parameters 451
_refine_ls_number_reflns 9198
_refine_ls_number_restraints 0
_refine_ls_restrained_S_all 1.149
_refine_ls_R_factor_all 0.2149
_refine_ls_R_factor_gt 0.1694
_refine_ls_shift/su_max 0.001
_refine_ls_shift/su_mean 0.000
_refine_ls_structure_factor_coef Fsqd
_refine_ls_weighting_details 'w=1/[\s^2^(Fo^2^)+22.3285P] where P=(Fo^2^+2Fc^2^)/3'
_refine_ls_weighting_scheme calc
_refine_ls_wR_factor_gt 0.2759
_refine_ls_wR_factor_ref 0.2953
_reflns_Friedel_coverage 0.000
_reflns_number_gt 6444
_reflns_number_total 9198
_reflns_threshold_expression 'I > 2\s(I)'
_cod_data_source_file d3dt00496a3.cif
_cod_data_source_block 3b
_cod_depositor_comments
;

2024-11-09
Z value and formula fixed to values more according to usual
chemical conventions.                 miguel
;
_cod_original_formula_sum 'C42 H26 B2 F2 N2 O2'
_cod_original_formula_weight 650.27
_cod_original_formula_moiety 'C42 H26 B2 F2 N2 O2'
_cod_original_formula_units_Z 4
_cod_original_sg_symbol_H-M 'P 21/c'
_cod_database_code 7712593
_shelx_shelxl_version_number 2018/3
_shelx_space_group_comment
;
The symmetry employed for this shelxl refinement is uniquely defined
by the following loop, which should always be used as a source of
symmetry information in preference to the above space-group names.
They are only intended as comments.
;
_shelx_estimated_absorpt_t_min 0.991
_shelx_estimated_absorpt_t_max 0.993

loop_
_space_group_symop_operation_xyz
'x, y, z'
'-x, y+1/2, -z+1/2'
'-x, -y, -z'
'x, -y-1/2, z-1/2'

loop_
_atom_site_label
_atom_site_type_symbol
_atom_site_fract_x
_atom_site_fract_y
_atom_site_fract_z
_atom_site_U_iso_or_equiv
_atom_site_adp_type
_atom_site_occupancy
_atom_site_site_symmetry_order
_atom_site_calc_flag
_atom_site_refinement_flags_posn
_atom_site_refinement_flags_adp
_atom_site_refinement_flags_occupancy
_atom_site_disorder_assembly
_atom_site_disorder_group
F1 F -0.4925(3) 0.6276(2) 0.43060(18) 0.0393(8) Uani 1 1 d . . . . .
N1A N 0.2644(4) 0.2477(3) 0.6663(2) 0.0215(8) Uani 1 1 d . . . . .
O1 O -0.1103(4) 0.4171(3) 0.5151(2) 0.0386(10) Uani 1 1 d . . . . .
O1A O 0.4544(3) 0.1938(3) 0.7064(2) 0.0389(10) Uani 1 1 d . . . . .
C21A C 0.3281(4) 0.3124(3) 0.7006(2) 0.0234(10) Uani 1 1 d . . . . .
C21 C -0.2933(5) 0.4400(3) 0.4583(3) 0.0268(10) Uani 1 1 d . . . . .
N1 N -0.2751(4) 0.3502(3) 0.4500(3) 0.0371(11) Uani 1 1 d . . . . .
C19 C -0.1960(5) 0.5670(3) 0.5160(3) 0.0286(11) Uani 1 1 d . . . . .
H19 H -0.134018 0.594869 0.541881 0.034 Uiso 1 1 calc R U . . .
C18 C -0.2982(5) 0.6139(4) 0.4917(3) 0.0303(11) Uani 1 1 d . . . . .
H18 H -0.303459 0.674423 0.503096 0.036 Uiso 1 1 calc R U . . .
C13A C 0.1559(4) 0.2665(4) 0.6390(3) 0.0281(11) Uani 1 1 d . . . . .
H13A H 0.112256 0.222618 0.614272 0.034 Uiso 1 1 calc R U . . .
C6 C -0.0724(5) 0.1833(4) 0.5341(3) 0.0337(12) Uani 1 1 d . . . . .
C16A C 0.2865(5) 0.3993(4) 0.7107(3) 0.0312(12) Uani 1 1 d . . . . .
C16 C -0.3924(5) 0.4870(5) 0.4348(3) 0.0363(13) Uani 1 1 d . . . . .
C12 C -0.0590(5) 0.2786(4) 0.4320(3) 0.0300(11) Uani 1 1 d . . . . .
C20 C -0.1931(5) 0.4768(4) 0.4991(3) 0.0288(11) Uani 1 1 d . . . . .
C20A C 0.4398(5) 0.2803(4) 0.7236(3) 0.0321(12) Uani 1 1 d . . . . .
C7 C -0.0117(4) 0.2015(4) 0.4661(3) 0.0291(11) Uani 1 1 d . . . . .
C7A C 0.2503(5) 0.0100(4) 0.6504(3) 0.0295(11) Uani 1 1 d . . . . .
C1A C 0.3605(4) 0.1187(4) 0.5877(3) 0.0289(11) Uani 1 1 d . . . . .
C6A C 0.3018(5) 0.0356(4) 0.5813(3) 0.0294(11) Uani 1 1 d . . . . .
F1A F 0.3377(5) 0.5415(3) 0.7575(3) 0.0855(18) Uani 1 1 d . . . . .
B1A B 0.3437(5) 0.1577(4) 0.6672(3) 0.0269(12) Uani 1 1 d . . . . .
C4A C 0.3559(5) 0.0228(5) 0.4593(3) 0.0416(15) Uani 1 1 d . . . . .
H4A H 0.354482 -0.008791 0.416315 0.050 Uiso 1 1 calc R U . . .
C5A C 0.2994(5) -0.0125(4) 0.5177(3) 0.0342(12) Uani 1 1 d . . . . .
H5A H 0.260587 -0.067516 0.514203 0.041 Uiso 1 1 calc R U . . .
C8A C 0.1888(5) -0.0676(4) 0.6671(3) 0.0330(12) Uani 1 1 d . . . . .
H8A H 0.171006 -0.110011 0.631688 0.040 Uiso 1 1 calc R U . . .
C12A C 0.2750(5) 0.0760(3) 0.7034(3) 0.0274(11) Uani 1 1 d . . . . .
C14A C 0.1070(5) 0.3529(4) 0.6475(3) 0.0354(13) Uani 1 1 d . . . . .
H14A H 0.031151 0.365773 0.628610 0.043 Uiso 1 1 calc R U . . .
C19A C 0.5178(6) 0.3387(6) 0.7576(3) 0.052(2) Uani 1 1 d . . . . .
H19A H 0.594183 0.320700 0.772341 0.062 Uiso 1 1 calc R U . . .
C1 C -0.1551(6) 0.2502(4) 0.5473(3) 0.0378(13) Uani 1 1 d . . . . .
C15 C -0.4808(5) 0.4360(5) 0.3938(3) 0.0412(15) Uani 1 1 d . . . . .
H15 H -0.549144 0.463166 0.374281 0.049 Uiso 1 1 calc R U . . .
C2A C 0.4190(5) 0.1526(4) 0.5289(3) 0.0356(13) Uani 1 1 d . . . . .
H2A H 0.460589 0.206434 0.532431 0.043 Uiso 1 1 calc R U . . .
C17 C -0.3905(6) 0.5759(4) 0.4524(3) 0.0388(14) Uani 1 1 d . . . . .
C13 C -0.3523(6) 0.3028(4) 0.4127(3) 0.0410(15) Uani 1 1 d . . . . .
H13 H -0.339238 0.242294 0.403922 0.049 Uiso 1 1 calc R U . . .
C11A C 0.2390(5) 0.0613(4) 0.7729(3) 0.0370(13) Uani 1 1 d . . . . .
H11A H 0.255422 0.103928 0.808267 0.044 Uiso 1 1 calc R U . . .
C3A C 0.4140(5) 0.1037(4) 0.4638(3) 0.0377(13) Uani 1 1 d . . . . .
H3A H 0.450449 0.126601 0.423800 0.045 Uiso 1 1 calc R U . . .
C15A C 0.1706(6) 0.4166(4) 0.6831(3) 0.0386(14) Uani 1 1 d . . . . .
H15A H 0.137162 0.472983 0.689489 0.046 Uiso 1 1 calc R U . . .
C18A C 0.4785(7) 0.4261(6) 0.7693(4) 0.059(2) Uani 1 1 d . . . . .
H18A H 0.529190 0.465375 0.794351 0.071 Uiso 1 1 calc R U . . .
C14 C -0.4607(6) 0.3479(5) 0.3850(3) 0.0480(17) Uani 1 1 d . . . . .
H14 H -0.518222 0.313883 0.360195 0.058 Uiso 1 1 calc R U . . .
B1 B -0.1500(6) 0.3231(4) 0.4867(4) 0.0335(13) Uani 1 1 d . . . . .
C10 C 0.0723(7) 0.2529(5) 0.3352(3) 0.0523(18) Uani 1 1 d . . . . .
H10 H 0.100256 0.269637 0.290930 0.063 Uiso 1 1 calc R U . . .
C11 C -0.0170(6) 0.3020(4) 0.3662(3) 0.0405(14) Uani 1 1 d . . . . .
H11 H -0.049137 0.351534 0.342052 0.049 Uiso 1 1 calc R U . . .
C17A C 0.3723(8) 0.4560(5) 0.7464(4) 0.053(2) Uani 1 1 d . . . . .
C10A C 0.1784(6) -0.0172(5) 0.7899(3) 0.0430(15) Uani 1 1 d . . . . .
H10A H 0.154404 -0.026632 0.836481 0.052 Uiso 1 1 calc R U . . .
C9 C 0.1193(7) 0.1790(6) 0.3706(4) 0.061(2) Uani 1 1 d . . . . .
H9 H 0.178952 0.145936 0.349583 0.073 Uiso 1 1 calc R U . . .
C9A C 0.1540(6) -0.0815(4) 0.7369(3) 0.0416(14) Uani 1 1 d . . . . .
H9A H 0.114215 -0.133985 0.748365 0.050 Uiso 1 1 calc R U . . .
C8 C 0.0796(6) 0.1532(5) 0.4365(4) 0.0488(17) Uani 1 1 d . . . . .
H8 H 0.113388 0.104343 0.460712 0.059 Uiso 1 1 calc R U . . .
C5 C -0.0532(6) 0.1129(4) 0.5817(4) 0.0477(17) Uani 1 1 d . . . . .
H5 H 0.001895 0.068331 0.572086 0.057 Uiso 1 1 calc R U . . .
C4 C -0.1170(9) 0.1097(6) 0.6437(4) 0.073(3) Uani 1 1 d . . . . .
H4 H -0.104919 0.062897 0.676157 0.087 Uiso 1 1 calc R U . . .
C2 C -0.2185(8) 0.2452(5) 0.6097(4) 0.062(2) Uani 1 1 d . . . . .
H2 H -0.274649 0.289003 0.619144 0.074 Uiso 1 1 calc R U . . .
C3 C -0.1991(10) 0.1765(6) 0.6573(4) 0.079(3) Uani 1 1 d . . . . .
H3 H -0.241287 0.174515 0.699219 0.095 Uiso 1 1 calc R U . . .

loop_
_atom_site_aniso_label
_atom_site_aniso_U_11
_atom_site_aniso_U_22
_atom_site_aniso_U_33
_atom_site_aniso_U_23
_atom_site_aniso_U_13
_atom_site_aniso_U_12
F1 0.047(2) 0.0342(18) 0.0367(18) 0.0029(14) -0.0051(15) 0.0069(15)
N1A 0.0234(19) 0.024(2) 0.0169(18) -0.0034(15) -0.0051(14) -0.0013(16)
O1 0.037(2) 0.038(2) 0.040(2) -0.0060(18) -0.0120(17) -0.0036(18)
O1A 0.029(2) 0.055(3) 0.031(2) 0.0013(19) -0.0131(16) 0.0078(19)
C21A 0.028(2) 0.029(3) 0.014(2) -0.0012(18) 0.0021(17) -0.009(2)
C21 0.033(3) 0.023(2) 0.025(2) -0.0067(19) 0.007(2) -0.007(2)
N1 0.038(3) 0.038(3) 0.035(3) -0.007(2) -0.006(2) 0.000(2)
C19 0.037(3) 0.025(2) 0.024(2) -0.0013(19) 0.002(2) -0.011(2)
C18 0.037(3) 0.031(3) 0.023(2) -0.001(2) 0.003(2) -0.009(2)
C13A 0.025(2) 0.038(3) 0.020(2) 0.001(2) -0.0086(18) -0.003(2)
C6 0.037(3) 0.032(3) 0.031(3) -0.003(2) -0.011(2) -0.015(2)
C16A 0.047(3) 0.023(2) 0.025(2) 0.001(2) 0.018(2) -0.007(2)
C16 0.033(3) 0.056(4) 0.020(2) 0.007(2) 0.003(2) 0.006(3)
C12 0.033(3) 0.028(3) 0.030(3) -0.004(2) 0.002(2) -0.003(2)
C20 0.037(3) 0.029(3) 0.020(2) 0.0021(19) 0.001(2) 0.003(2)
C20A 0.028(3) 0.052(4) 0.016(2) 0.002(2) -0.0037(19) -0.012(2)
C7 0.023(2) 0.034(3) 0.029(3) -0.010(2) -0.0094(19) -0.007(2)
C7A 0.026(2) 0.026(3) 0.035(3) 0.001(2) -0.011(2) 0.004(2)
C1A 0.023(2) 0.032(3) 0.031(3) -0.004(2) -0.001(2) 0.012(2)
C6A 0.030(3) 0.030(3) 0.028(2) 0.002(2) -0.010(2) 0.006(2)
F1A 0.123(4) 0.038(2) 0.098(4) -0.035(2) 0.048(3) -0.034(3)
B1A 0.030(3) 0.025(3) 0.025(3) -0.004(2) -0.011(2) 0.000(2)
C4A 0.040(3) 0.050(4) 0.035(3) -0.011(3) -0.008(2) 0.020(3)
C5A 0.034(3) 0.032(3) 0.035(3) -0.007(2) -0.011(2) 0.009(2)
C8A 0.028(3) 0.029(3) 0.040(3) -0.001(2) -0.014(2) -0.002(2)
C12A 0.027(2) 0.024(2) 0.030(3) 0.002(2) -0.008(2) 0.007(2)
C14A 0.029(3) 0.045(3) 0.033(3) 0.014(2) 0.006(2) 0.018(2)
C19A 0.037(3) 0.088(6) 0.028(3) -0.001(3) -0.007(2) -0.036(4)
C1 0.044(3) 0.030(3) 0.039(3) -0.007(2) 0.002(3) -0.011(3)
C15 0.030(3) 0.063(4) 0.030(3) 0.004(3) -0.005(2) -0.010(3)
C2A 0.036(3) 0.038(3) 0.033(3) 0.001(2) 0.001(2) 0.011(2)
C17 0.044(3) 0.046(4) 0.026(3) 0.001(2) 0.000(2) -0.009(3)
C13 0.060(4) 0.032(3) 0.030(3) -0.011(2) -0.016(3) -0.003(3)
C11A 0.038(3) 0.041(3) 0.032(3) -0.001(2) -0.004(2) 0.013(3)
C3A 0.040(3) 0.045(3) 0.029(3) -0.002(2) 0.000(2) 0.010(3)
C15A 0.057(4) 0.022(3) 0.038(3) 0.005(2) 0.019(3) 0.013(3)
C18A 0.063(5) 0.078(6) 0.036(3) -0.015(4) 0.002(3) -0.049(4)
C14 0.036(3) 0.068(5) 0.039(3) -0.019(3) -0.010(3) -0.019(3)
B1 0.036(3) 0.027(3) 0.037(3) -0.005(3) 0.001(3) 0.003(3)
C10 0.060(4) 0.067(5) 0.031(3) -0.020(3) 0.009(3) -0.017(4)
C11 0.048(4) 0.033(3) 0.040(3) -0.007(3) -0.002(3) -0.014(3)
C17A 0.083(6) 0.034(3) 0.044(4) -0.018(3) 0.021(4) -0.031(4)
C10A 0.045(3) 0.052(4) 0.032(3) 0.009(3) 0.000(3) 0.001(3)
C9 0.048(4) 0.076(6) 0.058(5) -0.026(4) 0.005(3) 0.016(4)
C9A 0.038(3) 0.037(3) 0.049(4) 0.009(3) 0.001(3) -0.002(3)
C8 0.039(3) 0.055(4) 0.052(4) -0.008(3) -0.009(3) 0.010(3)
C5 0.055(4) 0.035(3) 0.052(4) 0.002(3) -0.025(3) -0.008(3)
C4 0.116(8) 0.056(5) 0.045(4) 0.016(4) -0.015(5) -0.042(5)
C2 0.098(6) 0.043(4) 0.048(4) -0.007(3) 0.031(4) -0.019(4)
C3 0.125(9) 0.067(6) 0.047(4) -0.003(4) 0.029(5) -0.042(6)

loop_
_atom_type_symbol
_atom_type_description
_atom_type_scat_dispersion_real
_atom_type_scat_dispersion_imag
_atom_type_scat_source
C C 0.0033 0.0016 'International Tables Vol C Tables 4.2.6.8 and 6.1.1.4'
H H 0.0000 0.0000 'International Tables Vol C Tables 4.2.6.8 and 6.1.1.4'
B B 0.0013 0.0007 'International Tables Vol C Tables 4.2.6.8 and 6.1.1.4'
N N 0.0061 0.0033 'International Tables Vol C Tables 4.2.6.8 and 6.1.1.4'
O O 0.0106 0.0060 'International Tables Vol C Tables 4.2.6.8 and 6.1.1.4'
F F 0.0171 0.0103 'International Tables Vol C Tables 4.2.6.8 and 6.1.1.4'

loop_
_geom_angle_atom_site_label_1
_geom_angle_atom_site_label_2
_geom_angle_atom_site_label_3
_geom_angle
_geom_angle_site_symmetry_1
_geom_angle_site_symmetry_3
_geom_angle_publ_flag
C13A N1A C21A 119.5(5) . . ?
C13A N1A B1A 132.6(4) . . ?
C21A N1A B1A 107.9(4) . . ?
C20 O1 B1 110.0(4) . . ?
C20A O1A B1A 110.5(4) . . ?
N1A C21A C16A 123.7(5) . . ?
N1A C21A C20A 110.8(5) . . ?
C16A C21A C20A 125.4(5) . . ?
N1 C21 C16 126.0(5) . . ?
N1 C21 C20 108.5(5) . . ?
C16 C21 C20 125.5(5) . . ?
C13 N1 C21 119.7(5) . . ?
C13 N1 B1 130.7(5) . . ?
C21 N1 B1 109.5(5) . . ?
C20 C19 C18 115.9(5) . . ?
C20 C19 H19 122.0 . . ?
C18 C19 H19 122.0 . . ?
C17 C18 C19 124.0(6) . . ?
C17 C18 H18 118.0 . . ?
C19 C18 H18 118.0 . . ?
N1A C13A C14A 120.2(5) . . ?
N1A C13A H13A 119.9 . . ?
C14A C13A H13A 119.9 . . ?
C5 C6 C1 121.2(6) . . ?
C5 C6 C7 128.2(6) . . ?
C1 C6 C7 110.5(5) . . ?
C21A C16A C15A 115.6(5) . . ?
C21A C16A C17A 113.0(6) . . ?
C15A C16A C17A 131.4(6) . . ?
C17 C16 C21 114.5(6) . . ?
C17 C16 C15 129.9(6) . . ?
C21 C16 C15 115.6(6) . . ?
C11 C12 C7 118.3(5) . . ?
C11 C12 B1 134.9(5) . . ?
C7 C12 B1 106.7(5) . . ?
O1 C20 C19 129.1(5) . . ?
O1 C20 C21 113.1(5) . . ?
C19 C20 C21 117.8(5) . . ?
O1A C20A C19A 129.7(6) . . ?
O1A C20A C21A 112.0(4) . . ?
C19A C20A C21A 118.3(6) . . ?
C8 C7 C12 121.2(6) . . ?
C8 C7 C6 127.9(6) . . ?
C12 C7 C6 110.9(5) . . ?
C8A C7A C12A 120.5(5) . . ?
C8A C7A C6A 128.6(5) . . ?
C12A C7A C6A 110.8(5) . . ?
C2A C1A C6A 119.1(5) . . ?
C2A C1A B1A 132.0(5) . . ?
C6A C1A B1A 108.9(5) . . ?
C5A C6A C1A 121.5(5) . . ?
C5A C6A C7A 128.0(5) . . ?
C1A C6A C7A 110.5(5) . . ?
O1A B1A C12A 117.7(4) . . ?
O1A B1A N1A 98.8(4) . . ?
C12A B1A N1A 111.2(4) . . ?
O1A B1A C1A 116.6(5) . . ?
C12A B1A C1A 100.9(4) . . ?
N1A B1A C1A 112.0(4) . . ?
C3A C4A C5A 121.2(6) . . ?
C3A C4A H4A 119.4 . . ?
C5A C4A H4A 119.4 . . ?
C6A C5A C4A 118.8(6) . . ?
C6A C5A H5A 120.6 . . ?
C4A C5A H5A 120.6 . . ?
C7A C8A C9A 119.7(5) . . ?
C7A C8A H8A 120.2 . . ?
C9A C8A H8A 120.2 . . ?
C11A C12A C7A 119.1(5) . . ?
C11A C12A B1A 132.4(5) . . ?
C7A C12A B1A 108.5(5) . . ?
C15A C14A C13A 119.9(5) . . ?
C15A C14A H14A 120.1 . . ?
C13A C14A H14A 120.1 . . ?
C20A C19A C18A 117.6(7) . . ?
C20A C19A H19A 121.2 . . ?
C18A C19A H19A 121.2 . . ?
C2 C1 C6 118.5(6) . . ?
C2 C1 B1 132.4(6) . . ?
C6 C1 B1 109.0(5) . . ?
C14 C15 C16 117.6(6) . . ?
C14 C15 H15 121.2 . . ?
C16 C15 H15 121.2 . . ?
C1A C2A C3A 118.9(6) . . ?
C1A C2A H2A 120.5 . . ?
C3A C2A H2A 120.5 . . ?
C16 C17 C18 122.3(6) . . ?
C16 C17 F1 116.8(5) . . ?
C18 C17 F1 120.8(6) . . ?
N1 C13 C14 117.8(6) . . ?
N1 C13 H13 121.1 . . ?
C14 C13 H13 121.1 . . ?
C12A C11A C10A 120.4(6) . . ?
C12A C11A H11A 119.8 . . ?
C10A C11A H11A 119.8 . . ?
C4A C3A C2A 120.5(6) . . ?
C4A C3A H3A 119.7 . . ?
C2A C3A H3A 119.7 . . ?
C14A C15A C16A 121.1(5) . . ?
C14A C15A H15A 119.5 . . ?
C16A C15A H15A 119.5 . . ?
C17A C18A C19A 123.3(6) . . ?
C17A C18A H18A 118.3 . . ?
C19A C18A H18A 118.3 . . ?
C15 C14 C13 123.0(5) . . ?
C15 C14 H14 118.5 . . ?
C13 C14 H14 118.5 . . ?
O1 B1 C1 113.4(5) . . ?
O1 B1 N1 98.9(4) . . ?
C1 B1 N1 115.3(5) . . ?
O1 B1 C12 113.9(5) . . ?
C1 B1 C12 102.2(5) . . ?
N1 B1 C12 113.8(5) . . ?
C9 C10 C11 119.6(6) . . ?
C9 C10 H10 120.2 . . ?
C11 C10 H10 120.2 . . ?
C12 C11 C10 121.0(6) . . ?
C12 C11 H11 119.5 . . ?
C10 C11 H11 119.5 . . ?
C18A C17A F1A 121.9(7) . . ?
C18A C17A C16A 122.2(7) . . ?
F1A C17A C16A 115.9(7) . . ?
C11A C10A C9A 119.9(6) . . ?
C11A C10A H10A 120.1 . . ?
C9A C10A H10A 120.1 . . ?
C10 C9 C8 121.1(7) . . ?
C10 C9 H9 119.4 . . ?
C8 C9 H9 119.4 . . ?
C8A C9A C10A 120.4(6) . . ?
C8A C9A H9A 119.8 . . ?
C10A C9A H9A 119.8 . . ?
C9 C8 C7 118.7(7) . . ?
C9 C8 H8 120.7 . . ?
C7 C8 H8 120.7 . . ?
C4 C5 C6 119.2(7) . . ?
C4 C5 H5 120.4 . . ?
C6 C5 H5 120.4 . . ?
C3 C4 C5 119.8(7) . . ?
C3 C4 H4 120.1 . . ?
C5 C4 H4 120.1 . . ?
C3 C2 C1 120.7(8) . . ?
C3 C2 H2 119.6 . . ?
C1 C2 H2 119.6 . . ?
C2 C3 C4 120.6(8) . . ?
C2 C3 H3 119.7 . . ?
C4 C3 H3 119.7 . . ?

loop_
_geom_bond_atom_site_label_1
_geom_bond_atom_site_label_2
_geom_bond_distance
_geom_bond_site_symmetry_2
_geom_bond_publ_flag
F1 C17 1.426(7) . ?
N1A C13A 1.332(6) . ?
N1A C21A 1.346(6) . ?
N1A B1A 1.611(7) . ?
O1 C20 1.313(7) . ?
O1 B1 1.557(8) . ?
O1A C20A 1.340(7) . ?
O1A B1A 1.517(7) . ?
C21A C16A 1.394(7) . ?
C21A C20A 1.395(7) . ?
C21 N1 1.364(7) . ?
C21 C16 1.373(8) . ?
C21 C20 1.442(7) . ?
N1 C13 1.298(7) . ?
N1 B1 1.592(8) . ?
C19 C20 1.382(7) . ?
C19 C18 1.404(8) . ?
C19 H19 0.9300 . ?
C18 C17 1.370(8) . ?
C18 H18 0.9300 . ?
C13A C14A 1.411(8) . ?
C13A H13A 0.9300 . ?
C6 C5 1.387(8) . ?
C6 C1 1.392(9) . ?
C6 C7 1.488(8) . ?
C16A C15A 1.405(9) . ?
C16A C17A 1.428(9) . ?
C16 C17 1.366(9) . ?
C16 C15 1.445(8) . ?
C12 C11 1.377(8) . ?
C12 C7 1.407(8) . ?
C12 B1 1.615(8) . ?
C20A C19A 1.374(8) . ?
C7 C8 1.385(8) . ?
C7A C8A 1.389(8) . ?
C7A C12A 1.416(7) . ?
C7A C6A 1.483(8) . ?
C1A C2A 1.395(8) . ?
C1A C6A 1.407(8) . ?
C1A B1A 1.611(8) . ?
C6A C5A 1.386(7) . ?
F1A C17A 1.351(8) . ?
B1A C12A 1.605(8) . ?
C4A C3A 1.373(9) . ?
C4A C5A 1.385(9) . ?
C4A H4A 0.9300 . ?
C5A H5A 0.9300 . ?
C8A C9A 1.389(9) . ?
C8A H8A 0.9300 . ?
C12A C11A 1.389(8) . ?
C14A C15A 1.348(9) . ?
C14A H14A 0.9300 . ?
C19A C18A 1.396(12) . ?
C19A H19A 0.9300 . ?
C1 C2 1.390(9) . ?
C1 B1 1.570(9) . ?
C15 C14 1.344(10) . ?
C15 H15 0.9300 . ?
C2A C3A 1.415(8) . ?
C2A H2A 0.9300 . ?
C13 C14 1.468(9) . ?
C13 H13 0.9300 . ?
C11A C10A 1.396(9) . ?
C11A H11A 0.9300 . ?
C3A H3A 0.9300 . ?
C15A H15A 0.9300 . ?
C18A C17A 1.328(12) . ?
C18A H18A 0.9300 . ?
C14 H14 0.9300 . ?
C10 C9 1.379(11) . ?
C10 C11 1.386(9) . ?
C10 H10 0.9300 . ?
C11 H11 0.9300 . ?
C10A C9A 1.398(9) . ?
C10A H10A 0.9300 . ?
C9 C8 1.380(11) . ?
C9 H9 0.9300 . ?
C9A H9A 0.9300 . ?
C8 H8 0.9300 . ?
C5 C4 1.386(11) . ?
C5 H5 0.9300 . ?
C4 C3 1.387(13) . ?
C4 H4 0.9300 . ?
C2 C3 1.369(12) . ?
C2 H2 0.9300 . ?
C3 H3 0.9300 . ?

loop_
_geom_torsion_atom_site_label_1
_geom_torsion_atom_site_label_2
_geom_torsion_atom_site_label_3
_geom_torsion_atom_site_label_4
_geom_torsion
_geom_torsion_site_symmetry_1
_geom_torsion_site_symmetry_2
_geom_torsion_site_symmetry_3
_geom_torsion_site_symmetry_4
_geom_torsion_publ_flag
C13A N1A C21A C16A 1.1(7) . . . . ?
B1A N1A C21A C16A -179.3(4) . . . . ?
C13A N1A C21A C20A -178.5(4) . . . . ?
B1A N1A C21A C20A 1.1(5) . . . . ?
C16 C21 N1 C13 4.8(9) . . . . ?
C20 C21 N1 C13 -177.7(5) . . . . ?
C16 C21 N1 B1 -178.8(5) . . . . ?
C20 C21 N1 B1 -1.4(6) . . . . ?
C20 C19 C18 C17 -1.2(8) . . . . ?
C21A N1A C13A C14A -1.6(7) . . . . ?
B1A N1A C13A C14A 178.9(5) . . . . ?
N1A C21A C16A C15A 0.6(7) . . . . ?
C20A C21A C16A C15A -179.8(5) . . . . ?
N1A C21A C16A C17A -178.0(5) . . . . ?
C20A C21A C16A C17A 1.6(7) . . . . ?
N1 C21 C16 C17 177.6(5) . . . . ?
C20 C21 C16 C17 0.6(8) . . . . ?
N1 C21 C16 C15 -3.9(8) . . . . ?
C20 C21 C16 C15 179.1(5) . . . . ?
B1 O1 C20 C19 177.7(5) . . . . ?
B1 O1 C20 C21 -2.1(6) . . . . ?
C18 C19 C20 O1 -179.4(5) . . . . ?
C18 C19 C20 C21 0.4(7) . . . . ?
N1 C21 C20 O1 2.2(6) . . . . ?
C16 C21 C20 O1 179.7(5) . . . . ?
N1 C21 C20 C19 -177.5(5) . . . . ?
C16 C21 C20 C19 -0.1(8) . . . . ?
B1A O1A C20A C19A -178.5(6) . . . . ?
B1A O1A C20A C21A -0.2(6) . . . . ?
N1A C21A C20A O1A -0.6(6) . . . . ?
C16A C21A C20A O1A 179.7(5) . . . . ?
N1A C21A C20A C19A 177.9(5) . . . . ?
C16A C21A C20A C19A -1.7(8) . . . . ?
C11 C12 C7 C8 3.9(8) . . . . ?
B1 C12 C7 C8 -172.8(5) . . . . ?
C11 C12 C7 C6 -176.4(5) . . . . ?
B1 C12 C7 C6 6.9(6) . . . . ?
C5 C6 C7 C8 -1.9(9) . . . . ?
C1 C6 C7 C8 176.6(6) . . . . ?
C5 C6 C7 C12 178.4(5) . . . . ?
C1 C6 C7 C12 -3.1(6) . . . . ?
C2A C1A C6A C5A -0.9(8) . . . . ?
B1A C1A C6A C5A 178.6(5) . . . . ?
C2A C1A C6A C7A 177.5(5) . . . . ?
B1A C1A C6A C7A -3.0(6) . . . . ?
C8A C7A C6A C5A 0.2(9) . . . . ?
C12A C7A C6A C5A 178.0(5) . . . . ?
C8A C7A C6A C1A -178.0(5) . . . . ?
C12A C7A C6A C1A -0.2(6) . . . . ?
C20A O1A B1A C12A -119.0(5) . . . . ?
C20A O1A B1A N1A 0.7(5) . . . . ?
C20A O1A B1A C1A 120.9(5) . . . . ?
C13A N1A B1A O1A 178.5(5) . . . . ?
C21A N1A B1A O1A -1.1(5) . . . . ?
C13A N1A B1A C12A -57.1(7) . . . . ?
C21A N1A B1A C12A 123.3(4) . . . . ?
C13A N1A B1A C1A 55.0(7) . . . . ?
C21A N1A B1A C1A -124.6(5) . . . . ?
C2A C1A B1A O1A -47.1(8) . . . . ?
C6A C1A B1A O1A 133.4(5) . . . . ?
C2A C1A B1A C12A -175.9(5) . . . . ?
C6A C1A B1A C12A 4.6(5) . . . . ?
C2A C1A B1A N1A 65.6(7) . . . . ?
C6A C1A B1A N1A -113.8(5) . . . . ?
C1A C6A C5A C4A -0.3(8) . . . . ?
C7A C6A C5A C4A -178.4(5) . . . . ?
C3A C4A C5A C6A 0.3(8) . . . . ?
C12A C7A C8A C9A -1.7(8) . . . . ?
C6A C7A C8A C9A 175.9(5) . . . . ?
C8A C7A C12A C11A 1.4(7) . . . . ?
C6A C7A C12A C11A -176.7(5) . . . . ?
C8A C7A C12A B1A -178.7(5) . . . . ?
C6A C7A C12A B1A 3.3(6) . . . . ?
O1A B1A C12A C11A 47.2(8) . . . . ?
N1A B1A C12A C11A -65.7(7) . . . . ?
C1A B1A C12A C11A 175.3(5) . . . . ?
O1A B1A C12A C7A -132.8(5) . . . . ?
N1A B1A C12A C7A 114.3(4) . . . . ?
C1A B1A C12A C7A -4.7(5) . . . . ?
N1A C13A C14A C15A 0.3(8) . . . . ?
O1A C20A C19A C18A -179.5(6) . . . . ?
C21A C20A C19A C18A 2.2(8) . . . . ?
C5 C6 C1 C2 0.1(9) . . . . ?
C7 C6 C1 C2 -178.5(6) . . . . ?
C5 C6 C1 B1 176.2(5) . . . . ?
C7 C6 C1 B1 -2.4(6) . . . . ?
C17 C16 C15 C14 -179.3(6) . . . . ?
C21 C16 C15 C14 2.5(8) . . . . ?
C6A C1A C2A C3A 2.1(8) . . . . ?
B1A C1A C2A C3A -177.3(5) . . . . ?
C21 C16 C17 C18 -1.4(8) . . . . ?
C15 C16 C17 C18 -179.6(6) . . . . ?
C21 C16 C17 F1 -178.7(5) . . . . ?
C15 C16 C17 F1 3.1(9) . . . . ?
C19 C18 C17 C16 1.8(9) . . . . ?
C19 C18 C17 F1 179.0(5) . . . . ?
C21 N1 C13 C14 -4.0(9) . . . . ?
B1 N1 C13 C14 -179.4(6) . . . . ?
C7A C12A C11A C10A -0.6(8) . . . . ?
B1A C12A C11A C10A 179.4(6) . . . . ?
C5A C4A C3A C2A 0.9(9) . . . . ?
C1A C2A C3A C4A -2.1(8) . . . . ?
C13A C14A C15A C16A 1.5(8) . . . . ?
C21A C16A C15A C14A -1.9(8) . . . . ?
C17A C16A C15A C14A 176.4(6) . . . . ?
C20A C19A C18A C17A -3.1(10) . . . . ?
C16 C15 C14 C13 -2.2(10) . . . . ?
N1 C13 C14 C15 3.0(10) . . . . ?
C20 O1 B1 C1 -121.6(5) . . . . ?
C20 O1 B1 N1 1.1(6) . . . . ?
C20 O1 B1 C12 122.1(5) . . . . ?
C2 C1 B1 O1 58.5(9) . . . . ?
C6 C1 B1 O1 -116.9(5) . . . . ?
C2 C1 B1 N1 -54.5(9) . . . . ?
C6 C1 B1 N1 130.2(5) . . . . ?
C2 C1 B1 C12 -178.5(7) . . . . ?
C6 C1 B1 C12 6.2(6) . . . . ?
C13 N1 B1 O1 176.0(6) . . . . ?
C21 N1 B1 O1 0.3(6) . . . . ?
C13 N1 B1 C1 -62.8(9) . . . . ?
C21 N1 B1 C1 121.4(5) . . . . ?
C13 N1 B1 C12 55.0(9) . . . . ?
C21 N1 B1 C12 -120.8(5) . . . . ?
C11 C12 B1 O1 -61.0(9) . . . . ?
C7 C12 B1 O1 114.8(5) . . . . ?
C11 C12 B1 C1 176.3(6) . . . . ?
C7 C12 B1 C1 -7.8(6) . . . . ?
C11 C12 B1 N1 51.3(9) . . . . ?
C7 C12 B1 N1 -132.9(5) . . . . ?
C7 C12 C11 C10 -2.2(8) . . . . ?
B1 C12 C11 C10 173.2(6) . . . . ?
C9 C10 C11 C12 0.5(10) . . . . ?
C19A C18A C17A F1A -178.8(6) . . . . ?
C19A C18A C17A C16A 3.2(11) . . . . ?
C21A C16A C17A C18A -2.3(9) . . . . ?
C15A C16A C17A C18A 179.4(6) . . . . ?
C21A C16A C17A F1A 179.6(5) . . . . ?
C15A C16A C17A F1A 1.3(10) . . . . ?
C12A C11A C10A C9A 0.2(9) . . . . ?
C11 C10 C9 C8 -0.4(11) . . . . ?
C7A C8A C9A C10A 1.3(9) . . . . ?
C11A C10A C9A C8A -0.5(9) . . . . ?
C10 C9 C8 C7 1.9(11) . . . . ?
C12 C7 C8 C9 -3.7(9) . . . . ?
C6 C7 C8 C9 176.6(6) . . . . ?
C1 C6 C5 C4 -0.5(9) . . . . ?
C7 C6 C5 C4 177.9(6) . . . . ?
C6 C5 C4 C3 0.1(11) . . . . ?
C6 C1 C2 C3 0.6(11) . . . . ?
B1 C1 C2 C3 -174.4(7) . . . . ?
C1 C2 C3 C4 -1.0(13) . . . . ?
C5 C4 C3 C2 0.6(13) . . . . ?
